data_4348075
loop_
_publ_author_name
'Taddei, Marco'
'Sassi, Paola'
'Costantino, Ferdinando'
'Vivani, Riccardo'

_publ_section_title
;
 Amino-Functionalized Layered Crystalline Zirconium Phosphonates:
 Synthesis, Crystal Structure, and Spectroscopic Characterization.
;
_journal_issue 12
_journal_name_full 'Inorganic chemistry'
_journal_page_first 6278
_journal_page_last 6285
_journal_paper_doi 10.1021/acs.inorgchem.6b00943
_journal_volume 55
_journal_year 2016
_chemical_formula_moiety Zr2[(C2O4)3(O3PCN)2](O)2
_chemical_formula_sum 'C4 N O10 P Zr'
_chemical_formula_weight 344.24
_space_group_IT_number 15
_space_group_name_Hall '-C 2yc'
_space_group_name_H-M_alt 'C 1 2/c 1'
_symmetry_cell_setting monoclinic
_symmetry_space_group_name_H-M 'C 1 2/c 1'
_audit_creation_method 'from EXP file using GSAS2CIF'
_cell_angle_alpha 90.0
_cell_angle_beta 118.5894(18)
_cell_angle_gamma 90.0
_cell_formula_units_Z 8
_cell_length_a 24.4650(5)
_cell_length_b 7.82670(17)
_cell_length_c 12.30605(23)
_cell_measurement_reflns_used 1533
_cell_measurement_temperature 298
_cell_measurement_theta_max 120
_cell_measurement_theta_min 6
_cell_volume 2069.06(8)
_computing_structure_refinement GSAS
_computing_structure_solution FOX
_diffrn_ambient_temperature 298
_diffrn_measurement_device_type 'PANAlytical XPert Pro'
_diffrn_radiation_polarisn_ratio 0.47
_diffrn_radiation_probe x-ray
_pd_calc_method 'Rietveld Refinement'
_pd_phase_name ZAMPAOX
_pd_proc_ls_background_function
;   GSAS Background function number 1 with 16 terms.
 Shifted Chebyshev function of 1st kind
      1:    2676.79     2:   -1743.85     3:    826.626     4:   -215.164    
      5:    82.7437     6:   -65.6620     7:    53.4279     8:   -62.3060    
      9:    48.3851    10:    5.97833    11:   -53.0495    12:    52.3943    
     13:   -48.9478    14:    29.0108    15:   -2.21990    16:   -12.9549    
;
_pd_proc_ls_peak_cutoff 0.00100
_pd_proc_ls_pref_orient_corr
;   March-Dollase
 AXIS  1 Ratio=   0.93682  h= 1.000  k= 0.000  l= 0.000
 Prefered orientation correction range: Min=   0.90676, Max=   1.21624
;
_pd_proc_ls_profile_function
;
 CW Profile function number 3 with  19 terms
 Pseudovoigt profile coefficients as parameterized in
 P. Thompson, D.E. Cox & J.B. Hastings (1987). J. Appl. Cryst.,20,79-83.
 Asymmetry correction of L.W. Finger, D.E. Cox & A. P. Jephcoat (1994).
 J. Appl. Cryst.,27,892-900.
 #1(GU)   =    2.000 #2(GV)   =   -2.000 #3(GW)   =    4.484
 #4(GP)   =    0.100 #5(LX)   =    0.782 #6(LY)   =   25.533
 #7(S/L)  =   0.0251 #8(H/L)  =   0.0260
 #9(trns) =     0.00 #10(shft)=   0.2603
 #11(stec)=     0.00 #12(ptec)=     0.00 #13(sfec)=     0.00
 #14(L11) =    0.000 #15(L22) =    0.000 #16(L33) =    0.000
 #17(L12) =    0.000 #18(L13) =    0.000 #19(L23) =    0.000
 Peak tails are ignored  where the intensity is below 0.0010 times the peak
;
_pd_proc_ls_prof_R_factor 0.0337
_pd_proc_ls_prof_wR_expected 0.0170
_pd_proc_ls_prof_wR_factor 0.0458
_refine_ls_goodness_of_fit_all 3.08
_refine_ls_matrix_type full
_refine_ls_number_parameters 78
_refine_ls_number_restraints 40
_refine_ls_R_Fsqd_factor 0.05552
_refine_ls_shift/su_max 0.05
_refine_ls_shift/su_mean 0.01
_cod_data_source_file ic6b00943_si_002.cif
_cod_data_source_block compound_ZAMPAOX
_cod_depositor_comments
;
The following automatic conversions were performed:

data item '_geom_angle_publ_flag' value 'N' was changed to 'n' in
accordance with the
/home/saulius/struct/COD-crude-data/automatic-downloads/DataCite-retrospective/ACS/depositions/lib/dictionaries/cif_core.dic
dictionary named 'cif_core.dic' version 2.4.2 last updated on
2011-04-26 (54 times).

data item '_geom_bond_publ_flag' value 'N' was changed to 'n' in
accordance with the
/home/saulius/struct/COD-crude-data/automatic-downloads/DataCite-retrospective/ACS/depositions/lib/dictionaries/cif_core.dic
dictionary named 'cif_core.dic' version 2.4.2 last updated on
2011-04-26 (103 times).

Automatic conversion script
Id: cif_fix_values 6909 2019-04-08 15:41:33Z antanas 
;
_cod_original_cell_volume 2069.06(4)
_cod_database_code 4348075

loop_
_symmetry_equiv_pos_site_id
_symmetry_equiv_pos_as_xyz
1 +x,+y,+z
2 -x,+y,-z+1/2
3 -x,-y,-z
4 +x,-y,+z+1/2
5 +x+1/2,+y+1/2,+z
6 -x+1/2,+y+1/2,-z+1/2
7 -x+1/2,-y+1/2,-z
8 +x+1/2,-y+1/2,+z+1/2

loop_
_atom_site_type_symbol
_atom_site_label
_atom_site_fract_x
_atom_site_fract_y
_atom_site_fract_z
_atom_site_occupancy
_atom_site_thermal_displace_type
_atom_site_U_iso_or_equiv
_atom_site_site_symmetry_multiplicity
C C1 0.9338(6) 0.7667(15) 0.3237(13) 1.0 Uiso 0.0333(14) 8
C C2 0.9580(5) 0.5817(15) 0.3232(13) 1.0 Uiso 0.0333(14) 8
O O1 0.9706(5) 0.9029(14) 0.3567(11) 1.0 Uiso 0.0333(14) 8
O O2 0.8693(5) 0.7698(14) 0.2542(13) 1.0 Uiso 0.0333(14) 8
O O3 1.0154(5) 0.5409(15) 0.3862(10) 1.0 Uiso 0.0333(14) 8
O O4 0.9146(4) 0.4649(14) 0.2570(10) 1.0 Uiso 0.0333(14) 8
Zr Zr 0.81983(10) 0.54647(29) 0.16166(20) 1.0 Uiso 0.0253(4) 8
O O5 0.8273(5) 0.2796(14) 0.1062(10) 1.0 Uiso 0.0333(14) 8
C C3 0.7581(6) 0.3228(18) 0.0382(20) 1.0 Uiso 0.0333(14) 8
O O6 0.7209(4) 0.4667(13) 0.0154(10) 1.0 Uiso 0.0333(14) 8
P P 0.80748(26) 0.2896(7) 0.3840(5) 1.0 Uiso 0.0208(20) 8
O O7 0.8082(5) 0.4212(16) 0.3060(10) 1.0 Uiso 0.0333(14) 8
O O8 0.7426(5) 0.2308(15) 0.3355(12) 1.0 Uiso 0.0333(14) 8
O O9 0.8258(5) 0.3693(14) 0.5006(10) 1.0 Uiso 0.0333(14) 8
C C4 0.8587(6) 0.1115(17) 0.3940(15) 1.0 Uiso 0.0333(14) 8
N N 0.9269(6) 0.1721(20) 0.4306(17) 1.0 Uiso 0.0333(14) 8
O Ow 1.0460(5) 0.1741(16) 0.3934(9) 1.0 Uiso 0.0333(14) 8

loop_
_atom_type_symbol
_atom_type_number_in_cell
_atom_type_scat_dispersion_real
_atom_type_scat_dispersion_imag
_atom_type_scat_Cromer_Mann_a1
_atom_type_scat_Cromer_Mann_a2
_atom_type_scat_Cromer_Mann_a3
_atom_type_scat_Cromer_Mann_a4
_atom_type_scat_Cromer_Mann_b1
_atom_type_scat_Cromer_Mann_b2
_atom_type_scat_Cromer_Mann_b3
_atom_type_scat_Cromer_Mann_b4
_atom_type_scat_Cromer_Mann_c
_atom_type_scat_source
C 32.0 0.000 0.000 2.31000 20.8439 1.02000 10.2075 1.58860 0.56870 0.86500 51.6512 0.21560 International_Tables_Vol_C
O 80.0 0.000 0.000 3.04850 13.2771 2.28680 5.70110 1.54630 0.32390 0.86700 32.9089 0.25080 International_Tables_Vol_C
Zr 8.0 0.000 0.000 17.8765 1.27618 10.9480 11.9160 5.41732 0.11762 3.65721 87.6627 2.06929 International_Tables_Vol_C
P 8.0 0.000 0.000 6.43450 1.90670 4.17910 27.1570 1.78000 0.52600 1.49080 68.1645 1.11490 International_Tables_Vol_C
N 8.0 0.000 0.000 12.2126 0.00570 3.13220 9.89330 2.01250 28.9975 1.16630 0.58260 -11.529 International_Tables_Vol_C

loop_
_diffrn_radiation_wavelength
_diffrn_radiation_wavelength_wt
_diffrn_radiation_type
_diffrn_radiation_wavelength_id
1.540600 1.000 Cu_K\a~1~ 1
1.544400 0.500 Cu_K\a~2~ 2

loop_
_geom_angle_atom_site_label_1
_geom_angle_atom_site_label_2
_geom_angle_atom_site_label_3
_geom_angle
_geom_angle_site_symmetry_1
_geom_angle_site_symmetry_3
_geom_angle_publ_flag
C2 C1 O1 122.9(10) 1_555 1_555 n
C2 C1 O2 109.5(8) 1_555 1_555 n
O1 C1 O2 125.3(10) 1_555 1_555 n
C1 C2 O3 122.4(9) 1_555 1_555 n
C1 C2 O4 116.3(9) 1_555 1_555 n
O3 C2 O4 121.2(11) 1_555 1_555 n
C1 O2 Zr 120.3(8) 1_555 1_555 n
C2 O4 Zr 117.7(8) 1_555 1_555 n
O2 Zr O4 76.2(4) 1_555 1_555 n
O2 Zr O5 145.7(4) 1_555 1_555 n
O2 Zr C3 172.7(6) 1_555 1_555 n
O2 Zr O6 139.3(4) 1_555 1_555 n
O2 Zr O7 101.4(5) 1_555 1_555 n
O2 Zr O8 70.1(4) 1_555 102_655 n
O2 Zr O9 88.2(4) 1_555 -2_565 n
O4 Zr O5 70.2(4) 1_555 1_555 n
O4 Zr C3 109.1(5) 1_555 1_555 n
O4 Zr O6 143.7(4) 1_555 1_555 n
O4 Zr O7 87.0(4) 1_555 1_555 n
O4 Zr O8 143.0(5) 1_555 102_655 n
O4 Zr O9 93.6(4) 1_555 -2_565 n
O5 Zr C3 38.91(34) 1_555 1_555 n
O5 Zr O6 73.56(31) 1_555 1_555 n
O5 Zr O7 83.6(5) 1_555 1_555 n
O5 Zr O8 144.1(4) 1_555 102_655 n
O5 Zr O9 87.3(4) 1_555 -2_565 n
C3 Zr O6 34.8(4) 1_555 1_555 n
C3 Zr O7 84.1(7) 1_555 1_555 n
C3 Zr O8 106.0(5) 1_555 102_655 n
C3 Zr O9 86.5(7) 1_555 -2_565 n
O6 Zr O7 91.0(4) 1_555 1_555 n
O6 Zr O8 72.6(4) 1_555 102_655 n
O6 Zr O9 82.7(4) 1_555 -2_565 n
O7 Zr O8 85.2(5) 1_555 102_655 n
O7 Zr O9 170.2(5) 1_555 -2_565 n
O8 Zr O9 100.0(4) 102_655 -2_565 n
Zr O5 C3 74.2(5) 1_555 1_555 n
Zr C3 O5 66.8(6) 1_555 1_555 n
Zr C3 C3 158.2(20) 1_555 -101_655 n
Zr C3 O6 71.4(6) 1_555 1_555 n
O5 C3 C3 94.1(11) 1_555 -101_655 n
O5 C3 O6 137.6(10) 1_555 1_555 n
C3 C3 O6 125.0(16) -101_655 1_555 n
Zr O6 C3 73.8(5) 1_555 1_555 n
O7 P O8 108.3(7) 1_555 1_555 n
O7 P O9 105.3(7) 1_555 1_555 n
O7 P C4 111.6(8) 1_555 1_555 n
O8 P O9 107.6(8) 1_555 1_555 n
O8 P C4 110.9(7) 1_555 1_555 n
O9 P C4 112.9(7) 1_555 1_555 n
Zr O7 P 159.5(9) 1_555 1_555 n
Zr O8 P 148.4(8) 102_645 1_555 n
Zr O9 P 158.5(8) -2_566 1_555 n
P C4 N 112.6(8) 1_555 1_555 n

loop_
_geom_bond_atom_site_label_1
_geom_bond_atom_site_label_2
_geom_bond_distance
_geom_bond_site_symmetry_2
_geom_bond_publ_flag
C1 C2 1.565(13) 1_555 n
C1 O1 1.326(13) 1_555 n
C1 O2 1.390(13) 1_555 n
C1 O3 2.496(15) 1_555 n
C1 O4 2.471(14) 1_555 n
C2 C1 1.565(13) 1_555 n
C2 O1 2.542(15) 1_555 n
C2 O2 2.415(14) 1_555 n
C2 O3 1.279(11) 1_555 n
C2 O4 1.341(13) 1_555 n
O1 C1 1.326(13) 1_555 n
O1 C2 2.542(15) 1_555 n
O1 O2 2.413(12) 1_555 n
O1 O3 2.997(17) 1_555 n
O1 N 2.709(16) 1_565 n
O1 N 2.684(18) -1_766 n
O1 Ow 2.705(14) 1_565 n
O2 C1 1.390(13) 1_555 n
O2 C2 2.415(14) 1_555 n
O2 O1 2.413(12) 1_555 n
O2 O4 2.624(14) 1_555 n
O2 Zr 2.120(11) 1_555 n
O2 O8 2.432(14) 102_655 n
O2 O9 2.980(17) -2_564 n
O3 C1 2.496(15) 1_555 n
O3 C2 1.279(11) 1_555 n
O3 O1 2.997(17) 1_555 n
O3 O4 2.283(13) 1_555 n
O3 N 3.013(19) -1_766 n
O3 Ow 2.957(15) 1_555 n
O4 C1 2.471(14) 1_555 n
O4 C2 1.341(13) 1_555 n
O4 O2 2.624(14) 1_555 n
O4 O3 2.283(13) 1_555 n
O4 Zr 2.134(9) 1_555 n
O4 O5 2.513(14) 1_555 n
O4 O7 2.959(14) 1_555 n
O4 N 3.048(17) 1_555 n
Zr O2 2.120(11) 1_555 n
Zr O4 2.134(9) 1_555 n
Zr O5 2.232(10) 1_555 n
Zr C3 2.336(9) 1_555 n
Zr O6 2.305(9) 1_555 n
Zr O7 2.163(10) 1_555 n
Zr O8 2.113(11) 102_655 n
Zr O9 2.160(11) -2_564 n
O5 O4 2.513(14) 1_555 n
O5 Zr 2.232(10) 1_555 n
O5 C3 1.525(14) 1_555 n
O5 C3 2.148(14) -101_545 n
O5 O6 2.717(12) 1_555 n
O5 O6 2.379(11) -101_545 n
O5 O7 2.931(15) 1_555 n
C3 Zr 2.336(9) 1_555 n
C3 O5 1.525(14) 1_555 n
C3 O5 2.148(14) -101_545 n
C3 C3 1.408(16) -101_545 n
C3 O6 1.389(14) 1_555 n
C3 O6 2.481(13) -101_545 n
O6 Zr 2.305(9) 1_555 n
O6 O5 2.717(12) 1_555 n
O6 O5 2.379(11) -101_545 n
O6 C3 1.389(14) 1_555 n
O6 C3 2.481(13) -101_545 n
O6 O8 2.620(14) 102_655 n
O6 O9 2.952(14) -2_564 n
P O7 1.414(11) 1_555 n
P O8 1.477(10) 1_555 n
P O9 1.425(10) 1_555 n
P C4 1.839(13) 1_555 n
P N 2.847(13) 1_555 n
O7 O4 2.959(14) 1_555 n
O7 Zr 2.163(10) 1_555 n
O7 O5 2.931(15) 1_555 n
O7 P 1.414(11) 1_555 n
O7 O8 2.343(13) 1_555 n
O7 O8 2.895(15) 102_655 n
O7 O9 2.258(13) 1_555 n
O8 O2 2.432(14) 102_645 n
O8 Zr 2.113(11) 102_645 n
O8 O6 2.620(14) 102_645 n
O8 P 1.477(10) 1_555 n
O8 O7 2.343(13) 1_555 n
O8 O7 2.895(15) 102_645 n
O8 O9 2.342(15) 1_555 n
O9 O2 2.980(17) -2_565 n
O9 Zr 2.160(11) -2_565 n
O9 O6 2.952(14) -2_565 n
O9 P 1.425(10) 1_555 n
O9 O7 2.258(13) 1_555 n
O9 O8 2.342(15) 1_555 n
C4 P 1.839(13) 1_555 n
C4 N 1.579(15) 1_555 n
N O1 2.709(16) 1_545 n
N O1 2.684(18) -1_766 n
N O3 3.013(19) -1_766 n
N O4 3.048(17) 1_555 n
N P 2.847(13) 1_555 n
N C4 1.579(15) 1_555 n
N Ow 3.157(16) 1_555 n
Ow O1 2.705(14) 1_545 n
Ow O3 2.957(15) 1_555 n
Ow N 3.157(16) 1_555 n
